data_4508905
loop_
_publ_author_name
'Gu, Xiaojun'
'Xue, Dongfeng'

_publ_section_title
;
 Selected Controlled Synthesis of Three-Dimensional 4d&#x2212;4f
 Heterometallic Coordination Frameworks by Lanthanide Carboxylate Subunits
 and Silver Centers
;
_journal_issue 11
_journal_name_full 'Crystal Growth &amp; Design'
_journal_page_first 2551
_journal_paper_doi 10.1021/cg060485o
_journal_volume 6
_journal_year 2006
_chemical_formula_sum 'C20 H14 Ag N2 Nd O9'
_chemical_formula_weight 678.44
_chemical_name_systematic
; 
 ? 
;
_space_group_IT_number 15
_symmetry_cell_setting monoclinic
_symmetry_space_group_name_Hall '-C 2yc'
_symmetry_space_group_name_H-M 'C 1 2/c 1'
_atom_sites_solution_hydrogens geom
_atom_sites_solution_primary direct
_atom_sites_solution_secondary difmap
_audit_creation_method SHELXL-97
_cell_angle_alpha 90.00
_cell_angle_beta 104.0950(10)
_cell_angle_gamma 90.00
_cell_formula_units_Z 8
_cell_length_a 21.850(2)
_cell_length_b 7.5090(7)
_cell_length_c 27.370(3)
_cell_measurement_temperature 293(2)
_cell_volume 4355.4(7)
_computing_structure_refinement 'SHELXL-97 (Sheldrick, 1997)'
_computing_structure_solution 'SHELXS-97 (Sheldrick, 1990)'
_diffrn_ambient_temperature 273(2)
_diffrn_measured_fraction_theta_full 0.904
_diffrn_measured_fraction_theta_max 0.904
_diffrn_radiation_monochromator graphite
_diffrn_radiation_source 'fine-focus sealed tube'
_diffrn_radiation_type MoK\a
_diffrn_radiation_wavelength 0.71073
_diffrn_reflns_av_R_equivalents 0.0223
_diffrn_reflns_av_sigmaI/netI 0.0292
_diffrn_reflns_limit_h_max 29
_diffrn_reflns_limit_h_min -27
_diffrn_reflns_limit_k_max 8
_diffrn_reflns_limit_k_min -9
_diffrn_reflns_limit_l_max 35
_diffrn_reflns_limit_l_min -33
_diffrn_reflns_number 12963
_diffrn_reflns_theta_full 29.11
_diffrn_reflns_theta_max 29.11
_diffrn_reflns_theta_min 2.15
_exptl_absorpt_coefficient_mu 3.312
_exptl_crystal_colour pink
_exptl_crystal_density_diffrn 2.069
_exptl_crystal_density_method 'not measured'
_exptl_crystal_F_000 2616
_exptl_crystal_size_max 0.32
_exptl_crystal_size_mid 0.12
_exptl_crystal_size_min 0.09
_refine_diff_density_max 1.321
_refine_diff_density_min -1.054
_refine_diff_density_rms 0.110
_refine_ls_extinction_method none
_refine_ls_goodness_of_fit_ref 1.005
_refine_ls_hydrogen_treatment mixed
_refine_ls_matrix_type full
_refine_ls_number_parameters 302
_refine_ls_number_reflns 5297
_refine_ls_number_restraints 0
_refine_ls_restrained_S_all 1.005
_refine_ls_R_factor_all 0.0336
_refine_ls_R_factor_gt 0.0284
_refine_ls_shift/su_max 0.001
_refine_ls_shift/su_mean 0.000
_refine_ls_structure_factor_coef Fsqd
_refine_ls_weighting_details 'calc w=1/[\s^2^(Fo^2^)+(0.0339P)^2^+18.7262P] where P=(Fo^2^+2Fc^2^)/3'
_refine_ls_weighting_scheme calc
_refine_ls_wR_factor_gt 0.0691
_refine_ls_wR_factor_ref 0.0719
_reflns_number_gt 4687
_reflns_number_total 5297
_reflns_threshold_expression >2sigma(I)
_cod_data_source_file cg060485osup1.cif
_cod_data_source_block 3
_cod_original_cell_volume 4355.6(7)
_cod_original_sg_symbol_H-M C2/c
_cod_database_code 4508905

loop_
_symmetry_equiv_pos_as_xyz
'x, y, z'
'-x, y, -z+1/2'
'x+1/2, y+1/2, z'
'-x+1/2, y+1/2, -z+1/2'
'-x, -y, -z'
'x, -y, z-1/2'
'-x+1/2, -y+1/2, -z'
'x+1/2, -y+1/2, z-1/2'

loop_
_atom_site_label
_atom_site_type_symbol
_atom_site_fract_x
_atom_site_fract_y
_atom_site_fract_z
_atom_site_U_iso_or_equiv
_atom_site_adp_type
_atom_site_occupancy
_atom_site_symmetry_multiplicity
_atom_site_calc_flag
_atom_site_refinement_flags
_atom_site_disorder_group
Nd1 Nd 0.266641(7) -0.35454(2) 0.223594(6) 0.01723(6) Uani 1 1 d . .
Ag1 Ag 0.337162(17) -0.95716(8) 0.116312(15) 0.07154(16) Uani 1 1 d . .
O2 O 0.25779(13) -0.7630(4) 0.13278(10) 0.0366(6) Uani 1 1 d . .
O7 O 0.35674(12) -0.1639(3) 0.23775(11) 0.0315(6) Uani 1 1 d . .
C7 C 0.21711(16) -0.7362(4) 0.15572(12) 0.0216(6) Uani 1 1 d . .
C20 C 0.37260(15) -0.0148(4) 0.25715(13) 0.0212(6) Uani 1 1 d . .
C4 C 0.15035(16) -0.7917(5) 0.13135(12) 0.0243(7) Uani 1 1 d . .
C18 C 0.47621(18) -0.1504(5) 0.30070(16) 0.0344(8) Uani 1 1 d . .
H18A H 0.4591 -0.2622 0.2911 0.041 Uiso 1 1 calc R .
C16 C 0.46680(17) 0.1642(5) 0.30387(15) 0.0315(8) Uani 1 1 d . .
H16A H 0.4434 0.2684 0.2966 0.038 Uiso 1 1 calc R .
C3 C 0.1088(2) -0.6662(5) 0.10381(16) 0.0381(9) Uani 1 1 d . .
H3A H 0.1210 -0.5476 0.1037 0.046 Uiso 1 1 calc R .
C17 C 0.43976(15) 0.0011(5) 0.28771(13) 0.0234(7) Uani 1 1 d . .
C15 C 0.52875(19) 0.1699(6) 0.33075(17) 0.0402(10) Uani 1 1 d . .
H15A H 0.5468 0.2800 0.3411 0.048 Uiso 1 1 calc R .
C19 C 0.53757(19) -0.1345(6) 0.32774(17) 0.0408(10) Uani 1 1 d . .
H19A H 0.5618 -0.2370 0.3361 0.049 Uiso 1 1 calc R .
C5 C 0.13131(16) -0.9706(5) 0.13119(13) 0.0255(7) Uani 1 1 d . .
N1 N 0.28001(16) -0.9898(5) 0.03762(12) 0.0360(8) Uani 1 1 d . .
C6 C 0.07137(19) -1.0186(6) 0.10337(17) 0.0421(10) Uani 1 1 d . .
H6A H 0.0584 -1.1367 0.1032 0.051 Uiso 1 1 calc R .
C2 C 0.0490(2) -0.7178(7) 0.0766(2) 0.0533(13) Uani 1 1 d . .
H2A H 0.0212 -0.6336 0.0587 0.064 Uiso 1 1 calc R .
C9 C 0.2201(2) -0.9397(6) 0.02191(15) 0.0384(9) Uani 1 1 d . .
H9A H 0.2007 -0.8880 0.0451 0.046 Uiso 1 1 calc R .
C1 C 0.0311(2) -0.8940(7) 0.0761(2) 0.0589(15) Uani 1 1 d . .
H1A H -0.0084 -0.9286 0.0572 0.071 Uiso 1 1 calc R .
O9 O 0.36528(12) -0.5393(3) 0.23002(10) 0.0285(5) Uani 1 1 d . .
C13 C 0.30671(19) -1.0661(6) 0.00352(16) 0.0396(9) Uani 1 1 d . .
H13A H 0.3485 -1.1028 0.0140 0.048 Uiso 1 1 calc R .
C8 C 0.17384(15) -1.1064(4) 0.16151(12) 0.0216(7) Uani 1 1 d . .
O4 O 0.16947(12) -1.2654(3) 0.14930(10) 0.0299(6) Uani 1 1 d . .
O3 O 0.21512(11) -1.0532(3) 0.20081(8) 0.0217(5) Uani 1 1 d . .
C10 C 0.18519(18) -0.9606(6) -0.02723(15) 0.0345(9) Uani 1 1 d . .
H10A H 0.1435 -0.9222 -0.0368 0.041 Uiso 1 1 calc R .
C11 C 0.21345(17) -1.0397(5) -0.06193(13) 0.0270(7) Uani 1 1 d . .
C14 C 0.17779(17) -1.0642(5) -0.11642(13) 0.0273(7) Uani 1 1 d . .
C12 C 0.27573(18) -1.0932(6) -0.04608(15) 0.0330(8) Uani 1 1 d . .
H12A H 0.2962 -1.1462 -0.0684 0.040 Uiso 1 1 calc R .
O5 O 0.20640(13) -1.1545(4) -0.14336(10) 0.0344(6) Uani 1 1 d . .
O6 O 0.12523(13) -0.9975(4) -0.13064(10) 0.0367(6) Uani 1 1 d . .
O8 O 0.33729(11) 0.1188(3) 0.25292(10) 0.0261(5) Uani 1 1 d . .
N2 N 0.56395(15) 0.0241(6) 0.34259(13) 0.0414(9) Uani 1 1 d . .
O1 O 0.22634(11) -0.6569(3) 0.19861(9) 0.0118(5) Uani 0.834(5) 1 d P 1
O1' O 0.2629(6) -0.6428(16) 0.2214(4) 0.0118(5) Uani 0.166(5) 1 d P 2

loop_
_atom_site_aniso_label
_atom_site_aniso_U_11
_atom_site_aniso_U_22
_atom_site_aniso_U_33
_atom_site_aniso_U_23
_atom_site_aniso_U_13
_atom_site_aniso_U_12
Nd1 0.01763(9) 0.01335(9) 0.01928(9) -0.00037(6) 0.00176(6) -0.00062(6)
Ag1 0.03267(19) 0.1246(4) 0.0453(2) -0.0241(2) -0.01383(15) 0.0205(2)
O2 0.0395(15) 0.0397(16) 0.0352(15) -0.0073(12) 0.0181(12) -0.0054(13)
O7 0.0252(12) 0.0226(13) 0.0479(16) -0.0120(11) 0.0112(11) -0.0070(10)
C7 0.0311(17) 0.0124(14) 0.0205(15) 0.0023(12) 0.0047(13) -0.0006(13)
C20 0.0172(15) 0.0205(16) 0.0281(17) -0.0023(13) 0.0094(13) -0.0019(12)
C4 0.0276(17) 0.0230(17) 0.0203(16) 0.0013(13) 0.0018(13) 0.0015(14)
C18 0.0282(18) 0.029(2) 0.045(2) 0.0028(17) 0.0061(16) 0.0006(16)
C16 0.0246(18) 0.0257(19) 0.040(2) -0.0042(16) 0.0004(15) -0.0028(14)
C3 0.042(2) 0.025(2) 0.041(2) 0.0065(17) -0.0034(18) 0.0013(17)
C17 0.0185(15) 0.0223(17) 0.0294(17) -0.0001(13) 0.0058(13) -0.0017(13)
C15 0.0283(19) 0.046(3) 0.044(2) -0.0100(19) 0.0033(17) -0.0104(18)
C19 0.0263(19) 0.051(3) 0.043(2) 0.007(2) 0.0038(17) 0.0115(19)
C5 0.0242(16) 0.0261(18) 0.0222(16) 0.0010(13) -0.0023(13) -0.0033(14)
N1 0.0335(17) 0.042(2) 0.0291(17) -0.0039(14) 0.0011(13) 0.0027(15)
C6 0.033(2) 0.033(2) 0.047(2) 0.0042(18) -0.0146(18) -0.0099(17)
C2 0.042(3) 0.041(3) 0.062(3) 0.014(2) -0.017(2) 0.006(2)
C9 0.037(2) 0.048(2) 0.029(2) -0.0067(18) 0.0076(16) 0.0063(19)
C1 0.037(2) 0.047(3) 0.071(3) 0.005(2) -0.028(2) -0.004(2)
O9 0.0262(12) 0.0254(13) 0.0342(14) 0.0045(11) 0.0080(10) 0.0047(10)
C13 0.0286(19) 0.051(3) 0.037(2) -0.0017(19) 0.0025(16) 0.0059(19)
C8 0.0228(16) 0.0195(16) 0.0217(15) 0.0003(12) 0.0041(12) -0.0013(12)
O4 0.0339(14) 0.0195(12) 0.0320(13) -0.0040(10) -0.0001(11) -0.0030(10)
O3 0.0226(11) 0.0200(12) 0.0195(11) 0.0001(9) -0.0009(9) -0.0011(9)
C10 0.0287(18) 0.043(2) 0.0296(19) -0.0045(17) 0.0038(15) 0.0053(17)
C11 0.0271(17) 0.0288(19) 0.0239(17) -0.0003(14) 0.0036(13) -0.0018(14)
C14 0.0326(19) 0.0271(18) 0.0224(16) 0.0001(14) 0.0071(14) -0.0060(15)
C12 0.0305(19) 0.038(2) 0.0311(19) -0.0021(16) 0.0082(15) 0.0024(16)
O5 0.0405(15) 0.0388(16) 0.0238(13) -0.0025(11) 0.0076(11) 0.0064(12)
O6 0.0297(14) 0.0477(18) 0.0300(14) -0.0004(12) 0.0018(11) 0.0071(12)
O8 0.0187(11) 0.0206(12) 0.0380(14) 0.0007(10) 0.0050(10) 0.0007(9)
N2 0.0222(16) 0.065(3) 0.0348(18) 0.0007(17) 0.0020(13) -0.0017(16)
O1 0.0167(12) 0.0067(11) 0.0097(11) -0.0013(9) -0.0011(9) -0.0005(9)
O1' 0.0167(12) 0.0067(11) 0.0097(11) -0.0013(9) -0.0011(9) -0.0005(9)

loop_
_atom_type_symbol
_atom_type_description
_atom_type_scat_dispersion_real
_atom_type_scat_dispersion_imag
_atom_type_scat_source
C C 0.0033 0.0016 'International Tables Vol C Tables 4.2.6.8 and 6.1.1.4'
H H 0.0000 0.0000 'International Tables Vol C Tables 4.2.6.8 and 6.1.1.4'
N N 0.0061 0.0033 'International Tables Vol C Tables 4.2.6.8 and 6.1.1.4'
O O 0.0106 0.0060 'International Tables Vol C Tables 4.2.6.8 and 6.1.1.4'
Ag Ag -0.8971 1.1015 'International Tables Vol C Tables 4.2.6.8 and 6.1.1.4'
Nd Nd -0.1943 3.0179 'International Tables Vol C Tables 4.2.6.8 and 6.1.1.4'

loop_
_geom_angle_atom_site_label_1
_geom_angle_atom_site_label_2
_geom_angle_atom_site_label_3
_geom_angle
_geom_angle_site_symmetry_1
_geom_angle_site_symmetry_3
O1' Nd1 O1' 132.0(2) . 4
O1' Nd1 O7 128.9(3) . .
O1' Nd1 O7 80.6(3) 4 .
O1' Nd1 O5 91.1(3) . 7_535
O1' Nd1 O5 136.1(3) 4 7_535
O7 Nd1 O5 75.89(10) . 7_535
O1' Nd1 O1 20.9(3) . .
O1' Nd1 O1 130.9(3) 4 .
O7 Nd1 O1 145.07(8) . .
O5 Nd1 O1 85.60(9) 7_535 .
O1' Nd1 O3 54.9(3) . 4
O1' Nd1 O3 83.6(3) 4 4
O7 Nd1 O3 105.32(9) . 4
O5 Nd1 O3 138.18(8) 7_535 4
O1 Nd1 O3 69.84(7) . 4
O1' Nd1 O8 84.1(3) . 4_545
O1' Nd1 O8 59.4(3) 4 4_545
O7 Nd1 O8 140.03(8) . 4_545
O5 Nd1 O8 132.21(9) 7_535 4_545
O1 Nd1 O8 73.41(8) . 4_545
O3 Nd1 O8 73.32(8) 4 4_545
O1' Nd1 O9 58.7(3) . .
O1' Nd1 O9 132.7(3) 4 .
O7 Nd1 O9 70.32(9) . .
O5 Nd1 O9 71.69(9) 7_535 .
O1 Nd1 O9 75.86(8) . .
O3 Nd1 O9 69.80(8) 4 .
O8 Nd1 O9 138.15(8) 4_545 .
O1' Nd1 O3 150.8(3) . 1_565
O1' Nd1 O3 52.3(3) 4 1_565
O7 Nd1 O3 78.70(8) . 1_565
O5 Nd1 O3 86.75(8) 7_535 1_565
O1 Nd1 O3 130.15(7) . 1_565
O3 Nd1 O3 134.97(4) 4 1_565
O8 Nd1 O3 76.08(8) 4_545 1_565
O9 Nd1 O3 145.57(8) . 1_565
O1' Nd1 O1 126.5(3) . 4
O1' Nd1 O1 20.3(3) 4 4
O7 Nd1 O1 68.83(8) . 4
O5 Nd1 O1 139.53(9) 7_535 4
O1 Nd1 O1 134.87(5) . 4
O3 Nd1 O1 72.17(7) 4 4
O8 Nd1 O1 73.11(8) 4_545 4
O9 Nd1 O1 112.38(8) . 4
O3 Nd1 O1 67.78(7) 1_565 4
O1' Nd1 O4 102.3(3) . 1_565
O1' Nd1 O4 91.5(3) 4 1_565
O7 Nd1 O4 116.67(9) . 1_565
O5 Nd1 O4 67.70(9) 7_535 1_565
O1 Nd1 O4 81.63(8) . 1_565
O3 Nd1 O4 136.32(8) 4 1_565
O8 Nd1 O4 67.08(8) 4_545 1_565
O9 Nd1 O4 134.63(8) . 1_565
O3 Nd1 O4 50.20(7) 1_565 1_565
O1 Nd1 O4 111.47(8) 4 1_565
O1' Nd1 C8 126.6(3) . 1_565
O1' Nd1 C8 72.0(3) 4 1_565
O7 Nd1 C8 97.93(9) . 1_565
O5 Nd1 C8 75.22(9) 7_535 1_565
O1 Nd1 C8 105.72(8) . 1_565
O3 Nd1 C8 142.87(8) 4 1_565
O8 Nd1 C8 70.27(8) 4_545 1_565
O9 Nd1 C8 146.67(9) . 1_565
O3 Nd1 C8 25.57(8) 1_565 1_565
O1 Nd1 C8 90.36(8) 4 1_565
O4 Nd1 C8 24.64(8) 1_565 1_565
N2 Ag1 N1 138.01(13) 2_645 .
N2 Ag1 O2 127.90(12) 2_645 .
N1 Ag1 O2 89.29(11) . .
C7 O2 Ag1 148.0(3) . .
C20 O7 Nd1 137.5(2) . .
O2 C7 O1 124.9(3) . .
O2 C7 C4 118.2(3) . .
O1 C7 C4 116.8(3) . .
O7 C20 O8 125.2(3) . .
O7 C20 C17 116.0(3) . .
O8 C20 C17 118.8(3) . .
C3 C4 C5 119.4(3) . .
C3 C4 C7 119.0(3) . .
C5 C4 C7 121.3(3) . .
C19 C18 C17 119.5(4) . .
C19 C18 H18A 120.2 . .
C17 C18 H18A 120.2 . .
C15 C16 C17 119.1(4) . .
C15 C16 H16A 120.4 . .
C17 C16 H16A 120.4 . .
C2 C3 C4 120.2(4) . .
C2 C3 H3A 119.9 . .
C4 C3 H3A 119.9 . .
C18 C17 C16 118.1(3) . .
C18 C17 C20 119.9(3) . .
C16 C17 C20 122.0(3) . .
N2 C15 C16 122.6(4) . .
N2 C15 H15A 118.7 . .
C16 C15 H15A 118.7 . .
N2 C19 C18 122.2(4) . .
N2 C19 H19A 118.9 . .
C18 C19 H19A 118.9 . .
C6 C5 C4 119.2(3) . .
C6 C5 C8 120.3(3) . .
C4 C5 C8 120.6(3) . .
C9 N1 C13 117.1(3) . .
C9 N1 Ag1 124.0(3) . .
C13 N1 Ag1 118.9(3) . .
C1 C6 C5 120.9(4) . .
C1 C6 H6A 119.6 . .
C5 C6 H6A 119.6 . .
C1 C2 C3 119.9(4) . .
C1 C2 H2A 120.0 . .
C3 C2 H2A 120.0 . .
N1 C9 C10 123.3(4) . .
N1 C9 H9A 118.3 . .
C10 C9 H9A 118.3 . .
C6 C1 C2 120.4(4) . .
C6 C1 H1A 119.8 . .
C2 C1 H1A 119.8 . .
N1 C13 C12 123.7(4) . .
N1 C13 H13A 118.1 . .
C12 C13 H13A 118.1 . .
O4 C8 O3 121.2(3) . .
O4 C8 C5 120.9(3) . .
O3 C8 C5 117.9(3) . .
O4 C8 Nd1 62.96(18) . 1_545
O3 C8 Nd1 58.27(16) . 1_545
C5 C8 Nd1 175.4(2) . 1_545
C8 O4 Nd1 92.4(2) . 1_545
C8 O3 Nd1 144.5(2) . 4_545
C8 O3 Nd1 96.16(19) . 1_545
Nd1 O3 Nd1 110.90(8) 4_545 1_545
C9 C10 C11 118.8(4) . .
C9 C10 H10A 120.6 . .
C11 C10 H10A 120.6 . .
C12 C11 C10 118.5(3) . .
C12 C11 C14 120.3(3) . .
C10 C11 C14 121.2(3) . .
O6 C14 O5 126.0(3) . .
O6 C14 C11 118.7(3) . .
O5 C14 C11 115.3(3) . .
C13 C12 C11 118.5(4) . .
C13 C12 H12A 120.8 . .
C11 C12 H12A 120.8 . .
C14 O5 Nd1 141.0(2) . 7_535
C20 O8 Nd1 127.9(2) . 4
C15 N2 C19 118.4(3) . .
C15 N2 Ag1 120.8(3) . 2_665
C19 N2 Ag1 120.7(3) . 2_665
C7 O1 Nd1 130.0(2) . .
C7 O1 Nd1 116.93(19) . 4_545
Nd1 O1 Nd1 110.86(9) . 4_545
Nd1 O1' Nd1 131.6(5) . 4_545

loop_
_geom_bond_atom_site_label_1
_geom_bond_atom_site_label_2
_geom_bond_distance
_geom_bond_site_symmetry_2
Nd1 O1' 2.166(12) .
Nd1 O1' 2.384(12) 4
Nd1 O7 2.388(2) .
Nd1 O5 2.409(3) 7_535
Nd1 O1 2.471(2) .
Nd1 O3 2.503(2) 4
Nd1 O8 2.514(2) 4_545
Nd1 O9 2.533(2) .
Nd1 O3 2.537(2) 1_565
Nd1 O1 2.569(2) 4
Nd1 O4 2.643(3) 1_565
Nd1 C8 2.965(3) 1_565
Ag1 N2 2.184(3) 2_645
Ag1 N1 2.225(3) .
Ag1 O2 2.391(3) .
O2 C7 1.224(4) .
O7 C20 1.251(4) .
C7 O1 1.287(4) .
C7 C4 1.508(5) .
C20 O8 1.254(4) .
C20 C17 1.506(5) .
C4 C3 1.396(5) .
C4 C5 1.406(5) .
C18 C19 1.370(6) .
C18 C17 1.385(5) .
C18 H18A 0.9300 .
C16 C15 1.375(5) .
C16 C17 1.385(5) .
C16 H16A 0.9300 .
C3 C2 1.392(6) .
C3 H3A 0.9300 .
C15 N2 1.332(6) .
C15 H15A 0.9300 .
C19 N2 1.342(6) .
C19 H19A 0.9300 .
C5 C6 1.393(5) .
C5 C8 1.489(5) .
N1 C9 1.328(5) .
N1 C13 1.344(5) .
C6 C1 1.373(6) .
C6 H6A 0.9300 .
C2 C1 1.378(7) .
C2 H2A 0.9300 .
C9 C10 1.384(5) .
C9 H9A 0.9300 .
C1 H1A 0.9300 .
C13 C12 1.377(5) .
C13 H13A 0.9300 .
C8 O4 1.237(4) .
C8 O3 1.288(4) .
C8 Nd1 2.965(3) 1_545
O4 Nd1 2.643(3) 1_545
O3 Nd1 2.503(2) 4_545
O3 Nd1 2.537(2) 1_545
C10 C11 1.387(5) .
C10 H10A 0.9300 .
C11 C12 1.383(5) .
C11 C14 1.516(5) .
C14 O6 1.226(5) .
C14 O5 1.272(4) .
C12 H12A 0.9300 .
O5 Nd1 2.409(3) 7_535
O8 Nd1 2.514(2) 4
N2 Ag1 2.184(3) 2_665
O1 Nd1 2.569(2) 4_545
O1' Nd1 2.384(12) 4_545
